data_9012268
loop_
_publ_author_name
'Foecker, A. J.'
'Jeitschko, W.'

_publ_section_title
;
 The atomic order of the pnictogen and chalcogen atoms in equiatomic ternary
 compounds TPnCh (T = Ni, Pd; Pn = P, As, Sb; Ch = S, Se, Te)
;
_journal_name_full 'Journal of Solid State Chemistry'
_journal_page_first 69
_journal_page_last 78
_journal_paper_doi 10.1006/jssc.2001.9342
_journal_volume 162
_journal_year 2001
_chemical_compound_source Synthetic
_chemical_formula_sum 'Ni0.766 Sb0.5 Te0.5'
_chemical_name_mineral Hexatestibiopanickelite
_space_group_IT_number 194
_symmetry_space_group_name_Hall '-P 6c 2c'
_symmetry_space_group_name_H-M 'P 63/m m c'
_cell_angle_alpha 90
_cell_angle_beta 90
_cell_angle_gamma 120
_cell_length_a 3.9158
_cell_length_b 3.9158
_cell_length_c 5.2011
_cell_formula_units_Z 2
_cell_volume 69.066
_database_code_amcsd 0014018
_exptl_crystal_density_diffrn 8.157
_cod_original_formula_sum 'Ni.766 (Sb.5 Te.5)'
_cod_database_code 9012268

loop_
_space_group_symop_operation_xyz
x,y,z
-x,-x+y,1/2+z
x,x-y,1/2-z
-x+y,-x,1/2-z
x-y,x,1/2+z
-y,-x,z
y,x,-z
y,-x+y,-z
-y,x-y,z
x-y,-y,1/2+z
-x+y,y,1/2-z
x,y,1/2-z
-x,-y,1/2+z
x,x-y,z
-x,-x+y,-z
x-y,x,-z
-x+y,-x,z
y,x,1/2+z
-y,-x,1/2-z
-y,x-y,1/2-z
y,-x+y,1/2+z
-x+y,y,z
x-y,-y,-z
-x,-y,-z

loop_
_atom_site_label
_atom_site_fract_x
_atom_site_fract_y
_atom_site_fract_z
_atom_site_occupancy
_atom_site_U_iso_or_equiv
Ni 0.00000 0.00000 0.00000 0.76600 0.00880
Sb 0.33333 0.66667 0.25000 0.50000 0.00920
Te 0.33333 0.66667 0.25000 0.50000 0.00920

loop_
_cod_related_entry_id
_cod_related_entry_database
_cod_related_entry_code
1 AMCSD 0014018
